data_8106257
loop_
_publ_author_name
'Fennig, Kornelia'
'Sikorski, Artur'

_publ_section_title
;
 The crystal structure of acridin-10-ium2-carboxybenzoate, C21H15NO4
;
_journal_issue 4
_journal_name_full 'Zeitschrift f\"ur Kristallographie - New Crystal Structures'
_journal_page_first 675
_journal_page_last 676
_journal_paper_doi 10.1515/ncrs-2018-0003
_journal_volume 233
_journal_year 2018
_chemical_formula_moiety ' C13 H10 N, C8 H5 O4'
_chemical_formula_sum 'C21 H15 N O4'
_chemical_formula_weight 345.34
_chemical_name_systematic
;
acridinium 2-carboxybenzoate
;
_space_group_crystal_system monoclinic
_space_group_IT_number 14
_space_group_name_Hall '-P 2yn'
_space_group_name_H-M_alt 'P 1 21/n 1'
_atom_sites_solution_hydrogens mixed
_audit_creation_method SHELXL-2017/1
_cell_angle_alpha 90
_cell_angle_beta 92.604(3)
_cell_angle_gamma 90
_cell_formula_units_Z 4
_cell_length_a 7.2223(3)
_cell_length_b 9.1850(4)
_cell_length_c 25.2304(10)
_cell_measurement_reflns_used 21089
_cell_measurement_temperature 295(2)
_cell_measurement_theta_max 25.002
_cell_measurement_theta_min 3.591
_cell_volume 1671.98(12)
_computing_cell_refinement 'CrysAlis^Pro^, Ver. 32.15 [1]'
_computing_data_collection 'CrysAlis^Pro^, Ver. 32.15 [1]'
_computing_data_reduction 'CrysAlis^Pro^, Ver. 32.15 [1]'
_computing_molecular_graphics 'ORTEP-II [4]'
_computing_publication_material 'SHELXL-2017/1 [3]'
_computing_structure_refinement 'SHELXL-2017/1 [3]'
_computing_structure_solution 'SHELXT  [2]'
_diffrn_ambient_temperature 295(2)
_diffrn_detector_area_resol_mean 10.4002
_diffrn_measured_fraction_theta_full 0.998
_diffrn_measured_fraction_theta_max 0.998
_diffrn_measurement_device_type 'Oxford Diffraction Ruby CCD'
_diffrn_measurement_method \w
_diffrn_radiation_type MoK\a
_diffrn_radiation_wavelength 0.71073
_diffrn_reflns_av_R_equivalents 0.0239
_diffrn_reflns_av_unetI/netI 0.0121
_diffrn_reflns_Laue_measured_fraction_full 0.998
_diffrn_reflns_Laue_measured_fraction_max 0.998
_diffrn_reflns_limit_h_max 8
_diffrn_reflns_limit_h_min -8
_diffrn_reflns_limit_k_max 10
_diffrn_reflns_limit_k_min -10
_diffrn_reflns_limit_l_max 29
_diffrn_reflns_limit_l_min -29
_diffrn_reflns_number 21089
_diffrn_reflns_point_group_measured_fraction_full 0.998
_diffrn_reflns_point_group_measured_fraction_max 0.998
_diffrn_reflns_theta_full 25.002
_diffrn_reflns_theta_max 25.002
_diffrn_reflns_theta_min 3.591
_diffrn_source 'fine-focus sealed tube'
_exptl_absorpt_coefficient_mu 0.096
_exptl_absorpt_correction_T_max 0.973
_exptl_absorpt_correction_T_min 0.941
_exptl_absorpt_correction_type multi-scan
_exptl_absorpt_process_details
;
CrysAlis RED, Version 32.15 (Oxford Diffraction Ltd., 2008) 
Empirical absorption correction using spherical harmonics,
implemented in SCALE3 ABSPACK scaling algorithm.
;
_exptl_crystal_colour 'dark yellow'
_exptl_crystal_density_diffrn 1.372
_exptl_crystal_description block
_exptl_crystal_F_000 720
_exptl_crystal_size_max 0.550
_exptl_crystal_size_mid 0.450
_exptl_crystal_size_min 0.200
_refine_diff_density_max 0.245
_refine_diff_density_min -0.288
_refine_diff_density_rms 0.042
_refine_ls_extinction_coef .
_refine_ls_extinction_method none
_refine_ls_goodness_of_fit_ref 1.097
_refine_ls_hydrogen_treatment mixed
_refine_ls_matrix_type full
_refine_ls_number_parameters 241
_refine_ls_number_reflns 2934
_refine_ls_number_restraints 0
_refine_ls_restrained_S_all 1.097
_refine_ls_R_factor_all 0.0536
_refine_ls_R_factor_gt 0.0498
_refine_ls_shift/su_max 0.001
_refine_ls_shift/su_mean 0.000
_refine_ls_structure_factor_coef Fsqd
_refine_ls_weighting_details 'w=1/[\s^2^(Fo^2^)+(0.0479P)^2^+0.9094P] where P=(Fo^2^+2Fc^2^)/3'
_refine_ls_weighting_scheme calc
_refine_ls_wR_factor_gt 0.1180
_refine_ls_wR_factor_ref 0.1205
_reflns_Friedel_coverage 0.000
_reflns_Friedel_fraction_full .
_reflns_Friedel_fraction_max .
_reflns_number_gt 2711
_reflns_number_total 2934
_reflns_threshold_expression 'I > 2\s(I)'
_cod_data_source_file suppl_ncrs-2018-0003_suppl.cif
_cod_data_source_block AS061012
_cod_original_cell_volume 1671.97(11)
_cod_original_sg_symbol_H-M 'P 21/n'
_cod_database_code 8106257
_shelx_shelxl_version_number 2017/1
_shelx_space_group_comment
;
The symmetry employed for this shelxl refinement is uniquely defined
by the following loop, which should always be used as a source of
symmetry information in preference to the above space-group names.
They are only intended as comments.
;
_shelx_estimated_absorpt_t_min 0.949
_shelx_estimated_absorpt_t_max 0.981

loop_
_space_group_symop_operation_xyz
'x, y, z'
'-x+1/2, y+1/2, -z+1/2'
'-x, -y, -z'
'x-1/2, -y-1/2, z-1/2'

loop_
_atom_site_label
_atom_site_type_symbol
_atom_site_fract_x
_atom_site_fract_y
_atom_site_fract_z
_atom_site_U_iso_or_equiv
_atom_site_adp_type
_atom_site_occupancy
_atom_site_site_symmetry_order
_atom_site_calc_flag
_atom_site_refinement_flags_posn
_atom_site_refinement_flags_adp
_atom_site_refinement_flags_occupancy
_atom_site_disorder_assembly
_atom_site_disorder_group
C1 C 0.3618(3) 1.3052(3) 0.01850(14) 0.0691(8) Uani 1 1 d . . . . .
H1 H 0.355225 1.377522 -0.007321 0.083 Uiso 1 1 calc R U . . .
C2 C 0.4236(4) 1.3382(3) 0.06740(16) 0.0843(10) Uani 1 1 d . . . . .
H2 H 0.458973 1.433278 0.075550 0.101 Uiso 1 1 calc R U . . .
C3 C 0.4358(3) 1.2316(4) 0.10646(13) 0.0771(9) Uani 1 1 d . . . . .
H3 H 0.479108 1.257179 0.140464 0.093 Uiso 1 1 calc R U . . .
C4 C 0.3862(3) 1.0906(3) 0.09651(9) 0.0563(6) Uani 1 1 d . . . . .
H4 H 0.397051 1.020772 0.123151 0.068 Uiso 1 1 calc R U . . .
C5 C 0.1423(3) 0.7290(3) -0.02398(10) 0.0560(6) Uani 1 1 d . . . . .
H5 H 0.150590 0.659983 0.002984 0.067 Uiso 1 1 calc R U . . .
C6 C 0.0751(3) 0.6923(4) -0.07398(14) 0.0818(10) Uani 1 1 d . . . . .
H6 H 0.036131 0.597300 -0.080735 0.098 Uiso 1 1 calc R U . . .
C7 C 0.0641(4) 0.7956(5) -0.11524(13) 0.0916(12) Uani 1 1 d . . . . .
H7 H 0.019406 0.767607 -0.148854 0.110 Uiso 1 1 calc R U . . .
C8 C 0.1164(4) 0.9324(4) -0.10680(10) 0.0764(9) Uani 1 1 d . . . . .
H8 H 0.108554 0.998903 -0.134609 0.092 Uiso 1 1 calc R U . . .
C9 C 0.2396(3) 1.1192(3) -0.04492(9) 0.0521(6) Uani 1 1 d . . . . .
H9 H 0.232505 1.188315 -0.071868 0.063 Uiso 1 1 calc R U . . .
N10 N 0.26669(19) 0.91444(17) 0.03376(6) 0.0335(3) Uani 1 1 d . . . . .
H10 H 0.287(3) 0.837(2) 0.0606(8) 0.040 Uiso 1 1 d . U . . .
C11 C 0.3049(3) 1.1600(2) 0.00486(9) 0.0436(5) Uani 1 1 d . . . . .
C12 C 0.3182(2) 1.0527(2) 0.04498(7) 0.0356(4) Uani 1 1 d . . . . .
C13 C 0.1843(3) 0.9784(3) -0.05596(7) 0.0452(5) Uani 1 1 d . . . . .
C14 C 0.1983(2) 0.8737(2) -0.01456(7) 0.0358(4) Uani 1 1 d . . . . .
C15 C 0.2970(2) 0.57659(18) 0.17757(7) 0.0307(4) Uani 1 1 d . . . . .
C16 C 0.4838(2) 0.56902(19) 0.19459(7) 0.0321(4) Uani 1 1 d . . . . .
C17 C 0.5365(3) 0.4805(2) 0.23725(8) 0.0470(5) Uani 1 1 d . . . . .
H17 H 0.661013 0.473780 0.248055 0.056 Uiso 1 1 calc R U . . .
C18 C 0.4068(3) 0.4026(3) 0.26377(9) 0.0569(6) Uani 1 1 d . . . . .
H18 H 0.443922 0.343195 0.292147 0.068 Uiso 1 1 calc R U . . .
C19 C 0.2220(3) 0.4127(3) 0.24825(9) 0.0553(6) Uani 1 1 d . . . . .
H19 H 0.133693 0.362022 0.266611 0.066 Uiso 1 1 calc R U . . .
C20 C 0.1686(3) 0.4983(2) 0.20536(8) 0.0413(5) Uani 1 1 d . . . . .
H20 H 0.043702 0.503796 0.194800 0.050 Uiso 1 1 calc R U . . .
C21 C 0.2346(2) 0.66395(19) 0.12976(7) 0.0316(4) Uani 1 1 d . . . . .
O22 O 0.06701(17) 0.67816(17) 0.11785(5) 0.0487(4) Uani 1 1 d . . . . .
O23 O 0.35990(18) 0.71759(18) 0.10307(6) 0.0568(4) Uani 1 1 d . . . . .
C24 C 0.6363(2) 0.6558(2) 0.17166(7) 0.0350(4) Uani 1 1 d . . . . .
O25 O 0.6692(2) 0.78037(17) 0.18288(7) 0.0620(5) Uani 1 1 d . . . . .
O26 O 0.74193(19) 0.57607(16) 0.14191(6) 0.0480(4) Uani 1 1 d . . . . .
H26 H 0.850(4) 0.623(3) 0.1351(10) 0.072 Uiso 1 1 d . U . . .

loop_
_atom_site_aniso_label
_atom_site_aniso_U_11
_atom_site_aniso_U_22
_atom_site_aniso_U_33
_atom_site_aniso_U_23
_atom_site_aniso_U_13
_atom_site_aniso_U_12
C1 0.0489(13) 0.0381(12) 0.122(2) 0.0010(14) 0.0269(14) 0.0009(10)
C2 0.0513(15) 0.0606(18) 0.143(3) -0.048(2) 0.0309(17) -0.0136(13)
C3 0.0420(13) 0.098(2) 0.092(2) -0.0600(19) 0.0090(13) -0.0102(14)
C4 0.0414(11) 0.0769(17) 0.0505(12) -0.0183(11) 0.0019(9) -0.0019(11)
C5 0.0358(10) 0.0497(13) 0.0832(16) -0.0215(12) 0.0106(10) -0.0034(9)
C6 0.0362(12) 0.089(2) 0.121(3) -0.071(2) 0.0115(14) -0.0075(13)
C7 0.0521(15) 0.155(4) 0.0668(18) -0.053(2) -0.0111(13) 0.0093(19)
C8 0.0550(14) 0.129(3) 0.0436(13) -0.0142(15) -0.0107(11) 0.0207(16)
C9 0.0464(12) 0.0550(14) 0.0555(13) 0.0209(11) 0.0070(10) 0.0146(10)
N10 0.0299(7) 0.0360(8) 0.0346(8) 0.0042(7) 0.0021(6) 0.0003(6)
C11 0.0318(9) 0.0356(10) 0.0645(13) 0.0045(9) 0.0132(9) 0.0054(8)
C12 0.0238(8) 0.0405(10) 0.0430(10) -0.0069(8) 0.0055(7) 0.0016(7)
C13 0.0311(9) 0.0692(15) 0.0352(10) 0.0010(9) -0.0010(7) 0.0127(9)
C14 0.0229(8) 0.0423(10) 0.0424(10) -0.0084(8) 0.0037(7) 0.0031(7)
C15 0.0309(8) 0.0288(9) 0.0324(9) 0.0006(7) 0.0037(7) -0.0009(7)
C16 0.0314(9) 0.0312(9) 0.0335(9) -0.0010(7) 0.0001(7) -0.0015(7)
C17 0.0379(10) 0.0543(13) 0.0479(11) 0.0124(10) -0.0093(8) -0.0040(9)
C18 0.0573(13) 0.0625(15) 0.0499(12) 0.0270(11) -0.0081(10) -0.0072(11)
C19 0.0499(12) 0.0625(14) 0.0536(12) 0.0259(11) 0.0038(10) -0.0141(11)
C20 0.0313(9) 0.0460(11) 0.0465(10) 0.0104(9) 0.0015(8) -0.0061(8)
C21 0.0272(8) 0.0307(9) 0.0371(9) 0.0016(7) 0.0036(7) 0.0002(7)
O22 0.0266(7) 0.0660(10) 0.0535(8) 0.0219(7) 0.0010(6) 0.0012(6)
O23 0.0318(7) 0.0755(11) 0.0636(9) 0.0395(8) 0.0069(6) 0.0015(7)
C24 0.0277(9) 0.0388(10) 0.0382(9) 0.0019(8) -0.0017(7) -0.0001(8)
O25 0.0577(9) 0.0450(9) 0.0848(11) -0.0170(8) 0.0211(8) -0.0195(7)
O26 0.0356(7) 0.0457(8) 0.0638(9) -0.0020(7) 0.0139(7) 0.0001(6)

loop_
_atom_type_symbol
_atom_type_description
_atom_type_scat_dispersion_real
_atom_type_scat_dispersion_imag
_atom_type_scat_source
C C 0.0033 0.0016 'International Tables Vol C Tables 4.2.6.8 and 6.1.1.4'
H H 0.0000 0.0000 'International Tables Vol C Tables 4.2.6.8 and 6.1.1.4'
O O 0.0106 0.0060 'International Tables Vol C Tables 4.2.6.8 and 6.1.1.4'
N N 0.0061 0.0033 'International Tables Vol C Tables 4.2.6.8 and 6.1.1.4'

loop_
_geom_angle_atom_site_label_1
_geom_angle_atom_site_label_2
_geom_angle_atom_site_label_3
_geom_angle
_geom_angle_site_symmetry_1
_geom_angle_site_symmetry_3
C2 C1 C11 121.1(3) . .
C2 C1 H1 119.5 . .
C11 C1 H1 119.5 . .
C1 C2 C3 120.4(2) . .
C1 C2 H2 119.8 . .
C3 C2 H2 119.8 . .
C4 C3 C2 122.1(3) . .
C4 C3 H3 119.0 . .
C2 C3 H3 119.0 . .
C3 C4 C12 118.7(3) . .
C3 C4 H4 120.6 . .
C12 C4 H4 120.6 . .
C6 C5 C14 118.3(3) . .
C6 C5 H5 120.8 . .
C14 C5 H5 120.8 . .
C5 C6 C7 121.3(3) . .
C5 C6 H6 119.4 . .
C7 C6 H6 119.4 . .
C8 C7 C6 120.9(3) . .
C8 C7 H7 119.5 . .
C6 C7 H7 119.5 . .
C7 C8 C13 120.8(3) . .
C7 C8 H8 119.6 . .
C13 C8 H8 119.6 . .
C11 C9 C13 121.69(19) . .
C11 C9 H9 119.2 . .
C13 C9 H9 119.2 . .
C14 N10 C12 122.51(16) . .
C14 N10 H10 117.3(12) . .
C12 N10 H10 120.1(12) . .
C9 C11 C12 118.30(19) . .
C9 C11 C1 123.8(2) . .
C12 C11 C1 117.9(2) . .
N10 C12 C4 120.40(19) . .
N10 C12 C11 119.79(17) . .
C4 C12 C11 119.81(19) . .
C9 C13 C8 123.2(2) . .
C9 C13 C14 118.46(18) . .
C8 C13 C14 118.3(2) . .
N10 C14 C5 120.42(19) . .
N10 C14 C13 119.22(17) . .
C5 C14 C13 120.36(19) . .
C20 C15 C16 118.45(16) . .
C20 C15 C21 120.00(15) . .
C16 C15 C21 121.54(15) . .
C17 C16 C15 119.58(16) . .
C17 C16 C24 115.53(15) . .
C15 C16 C24 124.83(15) . .
C18 C17 C16 120.85(18) . .
C18 C17 H17 119.6 . .
C16 C17 H17 119.6 . .
C17 C18 C19 119.94(19) . .
C17 C18 H18 120.0 . .
C19 C18 H18 120.0 . .
C18 C19 C20 119.66(18) . .
C18 C19 H19 120.2 . .
C20 C19 H19 120.2 . .
C19 C20 C15 121.48(17) . .
C19 C20 H20 119.3 . .
C15 C20 H20 119.3 . .
O22 C21 O23 123.28(16) . .
O22 C21 C15 120.30(15) . .
O23 C21 C15 116.40(15) . .
O25 C24 O26 123.45(17) . .
O25 C24 C16 123.91(17) . .
O26 C24 C16 112.31(16) . .
C24 O26 H26 111.6(17) . .

loop_
_geom_bond_atom_site_label_1
_geom_bond_atom_site_label_2
_geom_bond_distance
_geom_bond_site_symmetry_2
C1 C2 1.328(4) .
C1 C11 1.433(3) .
C1 H1 0.9300 .
C2 C3 1.389(5) .
C2 H2 0.9300 .
C3 C4 1.364(4) .
C3 H3 0.9300 .
C4 C12 1.412(3) .
C4 H4 0.9300 .
C5 C6 1.373(4) .
C5 C14 1.406(3) .
C5 H5 0.9300 .
C6 C7 1.408(5) .
C6 H6 0.9300 .
C7 C8 1.326(5) .
C7 H7 0.9300 .
C8 C13 1.417(3) .
C8 H8 0.9300 .
C9 C11 1.374(3) .
C9 C13 1.378(3) .
C9 H9 0.9300 .
N10 C14 1.347(2) .
N10 C12 1.350(2) .
N10 H10 0.98(2) .
C11 C12 1.413(3) .
C13 C14 1.420(3) .
C15 C20 1.388(2) .
C15 C16 1.399(2) .
C15 C21 1.501(2) .
C16 C17 1.388(3) .
C16 C24 1.497(2) .
C17 C18 1.376(3) .
C17 H17 0.9300 .
C18 C19 1.377(3) .
C18 H18 0.9300 .
C19 C20 1.379(3) .
C19 H19 0.9300 .
C20 H20 0.9300 .
C21 O22 1.241(2) .
C21 O23 1.253(2) .
C24 O25 1.200(2) .
C24 O26 1.317(2) .
O26 H26 0.91(3) .

loop_
_geom_hbond_atom_site_label_D
_geom_hbond_atom_site_label_H
_geom_hbond_atom_site_label_A
_geom_hbond_distance_DH
_geom_hbond_distance_HA
_geom_hbond_distance_DA
_geom_hbond_angle_DHA
_geom_hbond_site_symmetry_A
N10 H10 O23 0.99(2) 1.61(2) 2.583(2) 169(2) .
O26 H26 O22 0.92(3) 1.72(3) 2.625(2) 169(3) 1_655
C9 H9 O22 0.93 2.70 3.374(3) 130 3_575
C19 H19 O25 0.93 2.69 3.595(3) 165 2_545
C20 H20 O26 0.93 2.59 3.482(3) 161 1_455

loop_
_geom_torsion_atom_site_label_1
_geom_torsion_atom_site_label_2
_geom_torsion_atom_site_label_3
_geom_torsion_atom_site_label_4
_geom_torsion
_geom_torsion_site_symmetry_1
_geom_torsion_site_symmetry_2
_geom_torsion_site_symmetry_3
_geom_torsion_site_symmetry_4
C11 C1 C2 C3 0.5(4) . . . .
C1 C2 C3 C4 0.2(4) . . . .
C2 C3 C4 C12 -0.8(3) . . . .
C14 C5 C6 C7 0.7(3) . . . .
C5 C6 C7 C8 -0.8(4) . . . .
C6 C7 C8 C13 -0.3(4) . . . .
C13 C9 C11 C12 1.3(3) . . . .
C13 C9 C11 C1 -179.14(19) . . . .
C2 C1 C11 C9 179.9(2) . . . .
C2 C1 C11 C12 -0.5(3) . . . .
C14 N10 C12 C4 178.95(16) . . . .
C14 N10 C12 C11 -1.4(2) . . . .
C3 C4 C12 N10 -179.58(18) . . . .
C3 C4 C12 C11 0.8(3) . . . .
C9 C11 C12 N10 -0.2(3) . . . .
C1 C11 C12 N10 -179.77(16) . . . .
C9 C11 C12 C4 179.47(17) . . . .
C1 C11 C12 C4 -0.1(3) . . . .
C11 C9 C13 C8 -179.92(19) . . . .
C11 C9 C13 C14 -0.9(3) . . . .
C7 C8 C13 C9 -179.6(2) . . . .
C7 C8 C13 C14 1.3(3) . . . .
C12 N10 C14 C5 -178.43(16) . . . .
C12 N10 C14 C13 1.8(2) . . . .
C6 C5 C14 N10 -179.42(17) . . . .
C6 C5 C14 C13 0.3(3) . . . .
C9 C13 C14 N10 -0.7(3) . . . .
C8 C13 C14 N10 178.42(17) . . . .
C9 C13 C14 C5 179.58(17) . . . .
C8 C13 C14 C5 -1.3(3) . . . .
C20 C15 C16 C17 2.2(3) . . . .
C21 C15 C16 C17 -176.46(17) . . . .
C20 C15 C16 C24 -174.89(17) . . . .
C21 C15 C16 C24 6.5(3) . . . .
C15 C16 C17 C18 -1.5(3) . . . .
C24 C16 C17 C18 175.9(2) . . . .
C16 C17 C18 C19 -0.4(4) . . . .
C17 C18 C19 C20 1.5(4) . . . .
C18 C19 C20 C15 -0.8(4) . . . .
C16 C15 C20 C19 -1.1(3) . . . .
C21 C15 C20 C19 177.57(19) . . . .
C20 C15 C21 O22 7.0(3) . . . .
C16 C15 C21 O22 -174.41(17) . . . .
C20 C15 C21 O23 -171.83(18) . . . .
C16 C15 C21 O23 6.8(3) . . . .
C17 C16 C24 O25 -97.0(2) . . . .
C15 C16 C24 O25 80.2(3) . . . .
C17 C16 C24 O26 76.6(2) . . . .
C15 C16 C24 O26 -106.2(2) . . . .
